data_7042171
loop_
_publ_author_name
'Ou, Arnold'
'Wu, Linglin'
'Salvador, Alvaro'
'Sipos, Gellert'
'Zhao, Guangzhen'
'Skelton, Brian W.'
'Sobolev, Alexandre N.'
'Dorta, Reto'

_publ_section_title
;
 New, potentially chelating NHC ligands; synthesis, complexation studies,
 and preliminary catalytic evaluation.
;
_journal_issue 11
_journal_name_full 'Dalton transactions (Cambridge, England : 2003)'
_journal_page_first 3631
_journal_page_last 3641
_journal_paper_doi 10.1039/c6dt04534k
_journal_volume 46
_journal_year 2017
_chemical_formula_moiety 'C40 H41 Cl N4 O2 Pd'
_chemical_formula_sum 'C40 H41 Cl N4 O2 Pd'
_chemical_formula_weight 751.62
_chemical_name_systematic
;
 ?
;
_space_group_IT_number 15
_symmetry_cell_setting monoclinic
_symmetry_space_group_name_Hall '-C 2yc'
_symmetry_space_group_name_H-M 'C 1 2/c 1'
_atom_sites_solution_hydrogens geom
_atom_sites_solution_primary direct
_atom_sites_solution_secondary difmap
_audit_creation_date 2012-06-04T09:49:25-00:00
_audit_creation_method 'WinGX routine CIF_UPDATE'
_audit_update_record
;
2016-11-24 deposited with the CCDC.
2017-02-20 downloaded from the CCDC.
;
_cell_angle_alpha 90
_cell_angle_beta 102.804(2)
_cell_angle_gamma 90
_cell_formula_units_Z 8
_cell_length_a 33.1649(7)
_cell_length_b 11.2485(2)
_cell_length_c 18.6466(3)
_cell_measurement_reflns_used 20310
_cell_measurement_temperature 100(2)
_cell_measurement_theta_max 34.1391
_cell_measurement_theta_min 2.8352
_cell_volume 6783.2(2)
_computing_cell_refinement
;
        CrysAlisPro, Oxford Diffraction Ltd.,
        Version 1.171.33.52 (release 06-11-2009 CrysAlis171 .NET)
        (compiled Nov  6 2009,16:24:50)
;
_computing_data_collection
;
        CrysAlisPro, Oxford Diffraction Ltd.,
        Version 1.171.33.52 (release 06-11-2009 CrysAlis171 .NET)
        (compiled Nov  6 2009,16:24:50)
;
_computing_data_reduction
;
        CrysAlisPro, Oxford Diffraction Ltd.,
        Version 1.171.33.52 (release 06-11-2009 CrysAlis171 .NET)
        (compiled Nov  6 2009,16:24:50)
;
_computing_molecular_graphics 'OrtepII (Johnson, C. K. (1976)'
_computing_publication_material 'WinGX Farrugia, L. J. (1999)'
_computing_structure_refinement 'SHELXL-97 (Sheldrick, 2008)'
_diffrn_ambient_temperature 100(2)
_diffrn_detector_area_resol_mean 16.0009
_diffrn_measured_fraction_theta_full 0.995
_diffrn_measured_fraction_theta_max 0.995
_diffrn_measurement_device_type 'Oxford Diffraction Gemini diffractometer'
_diffrn_measurement_method '\w scans'
_diffrn_orient_matrix_UB_11 0.0042071
_diffrn_orient_matrix_UB_12 -0.0379092
_diffrn_orient_matrix_UB_13 0.0311636
_diffrn_orient_matrix_UB_21 0.0003918
_diffrn_orient_matrix_UB_22 -0.0497195
_diffrn_orient_matrix_UB_23 -0.0232302
_diffrn_orient_matrix_UB_31 0.0215304
_diffrn_orient_matrix_UB_32 0.0082322
_diffrn_orient_matrix_UB_33 0.003162
_diffrn_radiation_monochromator graphite
_diffrn_radiation_type MoK\a
_diffrn_radiation_wavelength 0.71073
_diffrn_reflns_av_R_equivalents 0.0547
_diffrn_reflns_av_unetI/netI 0.046
_diffrn_reflns_limit_h_max 51
_diffrn_reflns_limit_h_min -48
_diffrn_reflns_limit_k_max 17
_diffrn_reflns_limit_k_min -17
_diffrn_reflns_limit_l_max 28
_diffrn_reflns_limit_l_min -28
_diffrn_reflns_number 72176
_diffrn_reflns_theta_full 33.5
_diffrn_reflns_theta_max 33.5
_diffrn_reflns_theta_min 2.84
_exptl_absorpt_coefficient_mu 0.668
_exptl_absorpt_correction_T_max 0.947
_exptl_absorpt_correction_T_min 0.888
_exptl_absorpt_correction_type analytical
_exptl_absorpt_process_details
;
    CrysAlisPro, Agilent Technologies,
        Version 1.171.35.21 (release 20-01-2012 CrysAlis171 .NET)
        (compiled Jan 23 2012,18:06:46)
Analytical numeric absorption correction using a multifaceted crystal
              model based on expressions derived by R.C. Clark & J.S.
        (Clark, R. C. & Reid, J. S. (1995). Acta Cryst. A51, 887-897)

;
_exptl_crystal_colour pale_yellow
_exptl_crystal_density_diffrn 1.472
_exptl_crystal_density_method 'not measured'
_exptl_crystal_description prism
_exptl_crystal_F_000 3104
_exptl_crystal_size_max 0.34
_exptl_crystal_size_mid 0.16
_exptl_crystal_size_min 0.10
_refine_diff_density_max 1.305
_refine_diff_density_min -1.138
_refine_diff_density_rms 0.088
_refine_ls_extinction_method none
_refine_ls_goodness_of_fit_ref 1.092
_refine_ls_hydrogen_treatment constr
_refine_ls_matrix_type full
_refine_ls_number_parameters 530
_refine_ls_number_reflns 13266
_refine_ls_number_restraints 54
_refine_ls_restrained_S_all 1.091
_refine_ls_R_factor_all 0.074
_refine_ls_R_factor_gt 0.0535
_refine_ls_shift/su_max 0.002
_refine_ls_shift/su_mean 0
_refine_ls_structure_factor_coef Fsqd
_refine_ls_weighting_details 'calc w=1/[\s^2^(Fo^2^)+(0.0379P)^2^+9.6743P] where P=(Fo^2^+2Fc^2^)/3'
_refine_ls_weighting_scheme calc
_refine_ls_wR_factor_gt 0.1035
_refine_ls_wR_factor_ref 0.1107
_reflns_number_gt 10546
_reflns_number_total 13266
_reflns_threshold_expression I>2\s(I)
_cod_data_source_file c6dt04534k2.cif
_cod_data_source_block rda015
_cod_depositor_comments 'Adding full bibliography for 7042167--7042177.cif.'
_cod_original_sg_symbol_Hall '-c 2yc'
_cod_database_code 7042171

loop_
_symmetry_equiv_pos_as_xyz
'x, y, z'
'-x, y, -z+1/2'
'x+1/2, y+1/2, z'
'-x+1/2, y+1/2, -z+1/2'
'-x, -y, -z'
'x, -y, z-1/2'
'-x+1/2, -y+1/2, -z'
'x+1/2, -y+1/2, z-1/2'

loop_
_atom_site_label
_atom_site_type_symbol
_atom_site_fract_x
_atom_site_fract_y
_atom_site_fract_z
_atom_site_U_iso_or_equiv
_atom_site_adp_type
_atom_site_occupancy
_atom_site_symmetry_multiplicity
_atom_site_calc_flag
_atom_site_refinement_flags
_atom_site_disorder_assembly
_atom_site_disorder_group
Pd1 Pd 0.135913(5) 0.165113(15) 0.736498(8) 0.02439(5) Uani 1 1 d . . .
Cl1 Cl 0.13476(2) -0.02362(5) 0.79466(3) 0.03411(13) Uani 1 1 d . B .
C1 C 0.11881(7) 0.10680(19) 0.63067(11) 0.0239(4) Uani 1 1 d . B .
N2 N 0.14306(6) 0.11487(18) 0.58137(10) 0.0270(4) Uani 1 1 d . . .
C21 C 0.18108(7) 0.1791(2) 0.59144(12) 0.0270(4) Uani 1 1 d . A .
C22 C 0.18478(8) 0.2725(2) 0.54446(13) 0.0323(5) Uani 1 1 d . . .
N221 N 0.15367(19) 0.3122(5) 0.4877(3) 0.0267(10) Uani 0.729(15) 1 d PD A 1
C222 C 0.1177(2) 0.3659(9) 0.5079(4) 0.0295(12) Uani 0.729(15) 1 d PD A 1
H22A H 0.1245 0.4476 0.5265 0.035 Uiso 0.729(15) 1 calc PR A 1
H22B H 0.1097 0.3188 0.5473 0.035 Uiso 0.729(15) 1 calc PR A 1
C223 C 0.0824(2) 0.3694(6) 0.4411(4) 0.0425(13) Uani 0.729(15) 1 d PD A 1
H22C H 0.0751 0.2873 0.424 0.051 Uiso 0.729(15) 1 calc PR A 1
H22D H 0.0578 0.4055 0.4547 0.051 Uiso 0.729(15) 1 calc PR A 1
O224 O 0.09283(19) 0.4363(4) 0.3831(3) 0.0459(11) Uani 0.729(15) 1 d PD A 1
C225 C 0.1283(2) 0.3861(5) 0.3642(2) 0.0474(15) Uani 0.729(15) 1 d PD A 1
H22E H 0.1357 0.4334 0.3242 0.057 Uiso 0.729(15) 1 calc PR A 1
H22F H 0.1219 0.3041 0.3458 0.057 Uiso 0.729(15) 1 calc PR A 1
C226 C 0.16434(19) 0.3835(5) 0.4291(3) 0.0383(12) Uani 0.729(15) 1 d PD A 1
H22G H 0.1887 0.3488 0.4144 0.046 Uiso 0.729(15) 1 calc PR A 1
H22H H 0.1714 0.4654 0.4469 0.046 Uiso 0.729(15) 1 calc PR A 1
N231 N 0.1436(5) 0.2876(14) 0.4848(7) 0.025(3) Uani 0.271(15) 1 d PD A 2
C232 C 0.1137(6) 0.354(3) 0.5153(11) 0.0295(12) Uani 0.271(15) 1 d PDU A 2
H23A H 0.1243 0.4344 0.5298 0.035 Uiso 0.271(15) 1 calc PR A 2
H23B H 0.1086 0.3127 0.5594 0.035 Uiso 0.271(15) 1 calc PR A 2
C233 C 0.0740(5) 0.362(2) 0.4575(11) 0.0425(13) Uani 0.271(15) 1 d PDU A 2
H23C H 0.0618 0.2815 0.4483 0.051 Uiso 0.271(15) 1 calc PR A 2
H23D H 0.0541 0.4121 0.4764 0.051 Uiso 0.271(15) 1 calc PR A 2
O234 O 0.0795(5) 0.4104(13) 0.3899(8) 0.047(3) Uani 0.271(15) 1 d PDU A 2
C235 C 0.1096(6) 0.3447(17) 0.3625(6) 0.052(4) Uani 0.271(15) 1 d PDU A 2
H23E H 0.1136 0.3817 0.3164 0.063 Uiso 0.271(15) 1 calc PR A 2
H23F H 0.0995 0.2625 0.351 0.063 Uiso 0.271(15) 1 calc PR A 2
C236 C 0.1504(5) 0.3408(17) 0.4175(7) 0.046(3) Uani 0.271(15) 1 d PDU A 2
H23G H 0.1706 0.293 0.3978 0.055 Uiso 0.271(15) 1 calc PR A 2
H23H H 0.1615 0.4222 0.4274 0.055 Uiso 0.271(15) 1 calc PR A 2
C23 C 0.22297(9) 0.3344(2) 0.55497(16) 0.0406(6) Uani 1 1 d . A .
H23 H 0.226 0.3957 0.5216 0.049 Uiso 1 1 calc R . .
C24 C 0.25517(8) 0.3082(2) 0.61146(15) 0.0375(6) Uani 1 1 d . . .
H24 H 0.28 0.3528 0.6177 0.045 Uiso 1 1 calc R A .
C24A C 0.25223(7) 0.2157(2) 0.66094(13) 0.0294(5) Uani 1 1 d . A .
C25 C 0.28541(8) 0.1884(2) 0.72095(14) 0.0339(5) Uani 1 1 d . . .
H25 H 0.3096 0.2365 0.7301 0.041 Uiso 1 1 calc R A .
C26 C 0.28302(7) 0.0946(2) 0.76528(13) 0.0335(5) Uani 1 1 d . A .
H26 H 0.3053 0.0778 0.8057 0.04 Uiso 1 1 calc R . .
C27 C 0.24758(7) 0.0216(2) 0.75176(13) 0.0305(5) Uani 1 1 d . . .
H27 H 0.2467 -0.046 0.7819 0.037 Uiso 1 1 calc R A .
C28 C 0.21438(7) 0.0471(2) 0.69561(12) 0.0268(4) Uani 1 1 d . A .
H28 H 0.1906 -0.0022 0.6878 0.032 Uiso 1 1 calc R . .
C28A C 0.21527(7) 0.14613(19) 0.64920(12) 0.0243(4) Uani 1 1 d . . .
C3 C 0.12579(8) 0.0508(2) 0.51165(12) 0.0336(5) Uani 1 1 d . B .
H3A H 0.1417 -0.0224 0.5074 0.04 Uiso 1 1 calc R . .
H3B H 0.1254 0.102 0.4683 0.04 Uiso 1 1 calc R . .
C4 C 0.08239(8) 0.0221(2) 0.51980(12) 0.0342(5) Uani 1 1 d . . .
H4A H 0.0617 0.0725 0.4871 0.041 Uiso 1 1 calc R B .
H4B H 0.0756 -0.0626 0.5087 0.041 Uiso 1 1 calc R . .
N5 N 0.08413(6) 0.04901(17) 0.59815(9) 0.0251(4) Uani 1 1 d . B .
C51 C 0.04727(7) 0.0344(2) 0.62519(11) 0.0257(4) Uani 1 1 d . . .
C52 C 0.03236(7) -0.0784(2) 0.63162(11) 0.0279(4) Uani 1 1 d . B .
N521 N 0.05515(6) -0.17938(17) 0.61565(11) 0.0312(4) Uani 1 1 d . . .
C522 C 0.07382(10) -0.2486(2) 0.68094(15) 0.0439(7) Uani 1 1 d . B .
H52A H 0.052 -0.2863 0.7017 0.053 Uiso 1 1 calc R . .
H52B H 0.0904 -0.196 0.7189 0.053 Uiso 1 1 calc R . .
C523 C 0.10117(11) -0.3427(3) 0.65877(19) 0.0581(9) Uani 1 1 d . . .
H52C H 0.1233 -0.304 0.6393 0.07 Uiso 1 1 calc R B .
H52D H 0.1144 -0.3898 0.7026 0.07 Uiso 1 1 calc R . .
O524 O 0.07802(8) -0.42038(18) 0.60403(11) 0.0548(6) Uani 1 1 d . B .
C525 C 0.05863(11) -0.3537(3) 0.54139(16) 0.0511(8) Uani 1 1 d . . .
H52G H 0.0421 -0.4078 0.5044 0.061 Uiso 1 1 calc R B .
H52H H 0.0801 -0.3167 0.5193 0.061 Uiso 1 1 calc R . .
C526 C 0.03102(9) -0.2582(3) 0.56026(15) 0.0445(7) Uani 1 1 d . B .
H52I H 0.0186 -0.2122 0.5156 0.053 Uiso 1 1 calc R . .
H52J H 0.0084 -0.2948 0.5794 0.053 Uiso 1 1 calc R . .
C53 C -0.00570(8) -0.0933(2) 0.65290(12) 0.0322(5) Uani 1 1 d . . .
H53 H -0.0154 -0.1714 0.659 0.039 Uiso 1 1 calc R B .
C54 C -0.02873(8) 0.0011(2) 0.66482(12) 0.0327(5) Uani 1 1 d . B .
H54 H -0.0542 -0.0114 0.6788 0.039 Uiso 1 1 calc R . .
C54A C -0.01493(7) 0.1179(2) 0.65651(12) 0.0304(5) Uani 1 1 d . . .
C55 C -0.03917(9) 0.2181(3) 0.66652(14) 0.0394(6) Uani 1 1 d . B .
H55 H -0.065 0.2063 0.6795 0.047 Uiso 1 1 calc R . .
C56 C -0.02615(9) 0.3303(3) 0.65793(15) 0.0421(6) Uani 1 1 d . . .
H56 H -0.0428 0.3961 0.6652 0.05 Uiso 1 1 calc R B .
C57 C 0.01212(9) 0.3497(2) 0.63819(13) 0.0374(6) Uani 1 1 d . B .
H57 H 0.0211 0.4285 0.6319 0.045 Uiso 1 1 calc R . .
C58 C 0.03630(8) 0.2550(2) 0.62806(12) 0.0295(5) Uani 1 1 d . . .
H58 H 0.0619 0.2692 0.6149 0.035 Uiso 1 1 calc R B .
C58A C 0.02388(7) 0.1364(2) 0.63687(11) 0.0266(4) Uani 1 1 d . B .
C11 C 0.15001(14) 0.2801(4) 0.8418(2) 0.0267(6) Uani 0.5 1 d P B 1
H11 H 0.1207 0.2824 0.8327 0.032 Uiso 0.5 1 calc PR B 1
C12 C 0.16990(18) 0.3205(4) 0.7851(3) 0.0304(8) Uani 0.5 1 d P B 1
H12 H 0.1991 0.3294 0.794 0.036 Uiso 0.5 1 calc PR B 1
C13 C 0.14424(8) 0.3466(2) 0.71507(14) 0.0333(5) Uani 1 1 d . B .
H13A H 0.1151 0.3371 0.7072 0.04 Uiso 0.5 1 calc PR C 1
H13B H 0.1562 0.3734 0.6762 0.04 Uiso 0.5 1 calc PR C 1
H13C H 0.1641 0.3088 0.693 0.04 Uiso 0.5 1 d PR C 2
H13D H 0.1235 0.3956 0.6863 0.04 Uiso 0.5 1 d PR C 2
C11' C 0.17624(14) 0.2580(4) 0.8319(2) 0.0267(6) Uani 0.5 1 d P B 2
H11' H 0.1962 0.2232 0.8088 0.032 Uiso 0.5 1 calc PR B 2
C12' C 0.14907(17) 0.3280(5) 0.7910(3) 0.0304(8) Uani 0.5 1 d P B 2
H12' H 0.1309 0.3701 0.8148 0.036 Uiso 0.5 1 calc PR B 2
C101 C 0.1732(15) 0.235(5) 0.9135(7) 0.030(2) Uani 0.5 1 d PD B 1
C102 C 0.1630(3) 0.2644(9) 0.9794(4) 0.0360(17) Uani 0.5 1 d PD B 1
H102 H 0.1397 0.3137 0.9792 0.043 Uiso 0.5 1 calc PR B 1
C103 C 0.1862(3) 0.2224(10) 1.0456(4) 0.049(3) Uani 0.5 1 d PD B 1
H103 H 0.179 0.2451 1.0902 0.059 Uiso 0.5 1 calc PR B 1
C104 C 0.2187(3) 0.1504(8) 1.0480(4) 0.048(2) Uani 0.5 1 d PD B 1
H104 H 0.2347 0.124 1.094 0.058 Uiso 0.5 1 calc PR B 1
C105 C 0.2292(2) 0.1140(6) 0.9825(4) 0.0405(14) Uani 0.5 1 d PD B 1
H105 H 0.2516 0.061 0.9835 0.049 Uiso 0.5 1 calc PR B 1
C106 C 0.2057(3) 0.1575(8) 0.9149(3) 0.0320(15) Uani 0.5 1 d PD B 1
H106 H 0.2123 0.1331 0.87 0.038 Uiso 0.5 1 calc PR B 1
C201 C 0.1795(15) 0.227(5) 0.9103(7) 0.030(2) Uani 0.5 1 d PD B 2
C202 C 0.1612(3) 0.2934(10) 0.9574(5) 0.045(2) Uani 0.5 1 d PD B 2
H202 H 0.1407 0.351 0.938 0.054 Uiso 0.5 1 calc PR B 2
C203 C 0.1729(3) 0.2756(8) 1.0322(4) 0.0444(17) Uani 0.5 1 d PD B 2
H203 H 0.1608 0.3234 1.0638 0.053 Uiso 0.5 1 calc PR B 2
C204 C 0.2010(4) 0.1920(10) 1.0623(5) 0.044(2) Uani 0.5 1 d PD B 2
H204 H 0.2082 0.1807 1.114 0.053 Uiso 0.5 1 calc PR B 2
C205 C 0.2193(2) 0.1228(6) 1.0161(6) 0.0436(17) Uani 0.5 1 d PD B 2
H205 H 0.2387 0.0629 1.0363 0.052 Uiso 0.5 1 calc PR B 2
C206 C 0.2090(2) 0.1417(7) 0.9397(4) 0.0304(15) Uani 0.5 1 d PD B 2
H206 H 0.2222 0.0966 0.9084 0.037 Uiso 0.5 1 calc PR B 2

loop_
_atom_site_aniso_label
_atom_site_aniso_U_11
_atom_site_aniso_U_22
_atom_site_aniso_U_33
_atom_site_aniso_U_23
_atom_site_aniso_U_13
_atom_site_aniso_U_12
Pd1 0.02510(8) 0.02503(8) 0.02103(7) -0.00251(6) 0.00082(5) -0.00339(6)
Cl1 0.0438(3) 0.0281(3) 0.0287(2) -0.0007(2) 0.0043(2) -0.0096(2)
C1 0.0243(10) 0.0218(10) 0.0239(9) 0.0004(7) 0.0019(8) 0.0063(8)
N2 0.0269(9) 0.0301(10) 0.0228(8) -0.0014(7) 0.0029(7) 0.0051(8)
C21 0.0259(10) 0.0304(11) 0.0255(9) -0.0007(8) 0.0077(8) 0.0063(8)
C22 0.0366(13) 0.0346(13) 0.0284(10) 0.0042(9) 0.0130(9) 0.0144(10)
N221 0.027(2) 0.024(2) 0.0297(16) -0.0006(14) 0.0096(16) 0.0027(16)
C222 0.0269(18) 0.026(2) 0.0365(18) 0.0039(15) 0.0094(13) 0.0017(17)
C223 0.034(3) 0.0313(17) 0.058(3) 0.003(2) 0.0021(19) 0.005(2)
O224 0.051(3) 0.0318(19) 0.0497(19) 0.0122(14) -0.0006(18) 0.0066(17)
C225 0.063(4) 0.041(3) 0.037(2) 0.0079(18) 0.009(2) 0.015(2)
C226 0.044(3) 0.041(3) 0.0320(19) 0.0102(17) 0.0144(18) 0.011(2)
N231 0.027(6) 0.024(6) 0.020(4) 0.005(3) -0.003(4) -0.003(4)
C232 0.0269(18) 0.026(2) 0.0365(18) 0.0039(15) 0.0094(13) 0.0017(17)
C233 0.034(3) 0.0313(17) 0.058(3) 0.003(2) 0.0021(19) 0.005(2)
O234 0.044(6) 0.033(5) 0.054(5) 0.011(4) -0.009(4) 0.017(4)
C235 0.061(8) 0.062(7) 0.027(4) 0.013(5) -0.006(5) 0.010(6)
C236 0.047(7) 0.051(7) 0.039(5) 0.002(5) 0.010(5) 0.012(5)
C23 0.0462(15) 0.0379(14) 0.0458(14) 0.0132(11) 0.0274(12) 0.0088(12)
C24 0.0360(13) 0.0333(13) 0.0499(15) 0.0013(11) 0.0238(12) 0.0004(10)
C24A 0.0287(11) 0.0285(11) 0.0345(11) -0.0038(9) 0.0145(9) 0.0031(9)
C25 0.0258(11) 0.0367(13) 0.0408(13) -0.0092(10) 0.0106(10) -0.0012(9)
C26 0.0269(11) 0.0400(13) 0.0319(11) -0.0052(10) 0.0028(9) 0.0062(10)
C27 0.0311(11) 0.0293(11) 0.0311(11) 0.0015(9) 0.0066(9) 0.0053(9)
C28 0.0258(10) 0.0247(10) 0.0303(10) -0.0013(8) 0.0070(8) 0.0026(8)
C28A 0.0240(10) 0.0244(10) 0.0258(9) -0.0023(7) 0.0081(8) 0.0053(8)
C3 0.0355(13) 0.0387(13) 0.0244(10) -0.0089(9) 0.0022(9) 0.0103(10)
C4 0.0383(13) 0.0401(14) 0.0212(9) -0.0064(9) 0.0001(9) -0.0009(11)
N5 0.0250(9) 0.0263(9) 0.0216(8) -0.0030(6) 0.0002(7) 0.0030(7)
C51 0.0239(10) 0.0295(11) 0.0206(9) -0.0023(7) -0.0018(7) 0.0018(8)
C52 0.0280(11) 0.0296(11) 0.0224(9) -0.0024(8) -0.0022(8) 0.0022(9)
N521 0.0326(10) 0.0249(10) 0.0323(9) -0.0029(7) -0.0007(8) 0.0012(8)
C522 0.0553(17) 0.0303(13) 0.0376(13) -0.0059(10) -0.0081(12) 0.0065(12)
C523 0.066(2) 0.0423(17) 0.0559(18) -0.0067(14) -0.0081(16) 0.0196(15)
O524 0.0857(17) 0.0309(10) 0.0437(11) -0.0058(8) 0.0054(11) 0.0122(10)
C525 0.067(2) 0.0421(16) 0.0389(14) -0.0121(12) 0.0013(14) 0.0123(14)
C526 0.0420(15) 0.0465(16) 0.0376(13) -0.0180(11) -0.0071(11) 0.0037(12)
C53 0.0328(12) 0.0350(12) 0.0253(10) -0.0006(9) -0.0007(9) -0.0035(10)
C54 0.0293(11) 0.0438(14) 0.0234(10) 0.0012(9) 0.0028(8) 0.0000(10)
C54A 0.0305(12) 0.0396(13) 0.0202(9) 0.0012(8) 0.0033(8) 0.0075(10)
C55 0.0389(14) 0.0485(16) 0.0326(12) 0.0068(11) 0.0119(10) 0.0150(12)
C56 0.0494(16) 0.0412(15) 0.0370(13) 0.0043(11) 0.0126(12) 0.0217(12)
C57 0.0488(15) 0.0314(13) 0.0308(11) 0.0027(9) 0.0064(11) 0.0139(11)
C58 0.0333(12) 0.0310(11) 0.0229(9) 0.0016(8) 0.0035(8) 0.0065(9)
C58A 0.0282(11) 0.0301(11) 0.0185(8) -0.0001(7) -0.0009(8) 0.0056(8)
C11 0.0261(15) 0.0286(15) 0.0255(14) -0.0086(11) 0.0057(12) -0.0039(13)
C12 0.035(2) 0.0241(14) 0.0319(15) -0.0077(11) 0.0061(18) -0.008(2)
C13 0.0410(13) 0.0238(11) 0.0326(11) -0.0029(8) 0.0030(10) -0.0042(9)
C11' 0.0261(15) 0.0286(15) 0.0255(14) -0.0086(11) 0.0057(12) -0.0039(13)
C12' 0.035(2) 0.0241(14) 0.0319(15) -0.0077(11) 0.0061(18) -0.008(2)
C101 0.038(11) 0.028(6) 0.0240(13) -0.009(2) 0.009(2) -0.006(4)
C102 0.045(4) 0.044(4) 0.024(4) -0.012(3) 0.018(3) -0.013(3)
C103 0.067(9) 0.062(8) 0.018(4) 0.002(4) 0.008(4) -0.021(5)
C104 0.062(5) 0.045(5) 0.033(4) 0.006(3) -0.002(4) -0.028(4)
C105 0.044(4) 0.032(3) 0.038(3) 0.001(3) -0.005(3) -0.011(3)
C106 0.040(3) 0.031(3) 0.021(3) 0.001(3) -0.004(3) -0.004(2)
C201 0.038(11) 0.028(6) 0.0240(13) -0.009(2) 0.009(2) -0.006(4)
C202 0.042(4) 0.055(6) 0.033(4) -0.011(3) -0.001(3) -0.003(4)
C203 0.046(4) 0.062(5) 0.029(3) -0.013(3) 0.015(3) -0.008(3)
C204 0.057(7) 0.044(5) 0.027(4) 0.005(3) 0.002(4) -0.017(4)
C205 0.043(4) 0.029(3) 0.055(5) -0.005(4) 0.003(4) -0.005(3)
C206 0.028(3) 0.025(3) 0.037(4) -0.004(3) 0.006(4) -0.003(2)

loop_
_atom_type_symbol
_atom_type_description
_atom_type_scat_dispersion_real
_atom_type_scat_dispersion_imag
_atom_type_scat_source
C C 0.0033 0.0016 'International Tables Vol C Tables 4.2.6.8 and 6.1.1.4'
H H 0 0 'International Tables Vol C Tables 4.2.6.8 and 6.1.1.4'
N N 0.0061 0.0033 'International Tables Vol C Tables 4.2.6.8 and 6.1.1.4'
O O 0.0106 0.006 'International Tables Vol C Tables 4.2.6.8 and 6.1.1.4'
Cl Cl 0.1484 0.1585 'International Tables Vol C Tables 4.2.6.8 and 6.1.1.4'
Pd Pd -0.9988 1.0072 'International Tables Vol C Tables 4.2.6.8 and 6.1.1.4'

loop_
_exptl_crystal_face_index_h
_exptl_crystal_face_index_k
_exptl_crystal_face_index_l
_exptl_crystal_face_perp_dist
1 1 1 0.0544
-1 -1 -1 0.0592
-1 1 -1 0.0676
1 -1 1 0.0704
1 0 0 0.0483
-1 0 0 0.0513

loop_
_geom_angle_atom_site_label_1
_geom_angle_atom_site_label_2
_geom_angle_atom_site_label_3
_geom_angle
C1 Pd1 C12' 137.33(16)
C1 Pd1 C13 98.52(9)
C12' Pd1 C13 39.04(16)
C1 Pd1 C12 132.23(16)
C13 Pd1 C12 38.81(16)
C1 Pd1 C11' 155.66(14)
C12' Pd1 C11' 34.99(19)
C13 Pd1 C11' 67.55(14)
C1 Pd1 C11 164.52(13)
C13 Pd1 C11 66.98(14)
C12 Pd1 C11 37.31(18)
C1 Pd1 Cl1 97.16(6)
C12' Pd1 Cl1 125.46(15)
C13 Pd1 Cl1 164.16(7)
C12 Pd1 Cl1 125.91(14)
C11' Pd1 Cl1 96.95(12)
C11 Pd1 Cl1 97.61(12)
N5 C1 N2 107.73(18)
N5 C1 Pd1 128.32(16)
N2 C1 Pd1 123.85(16)
C1 N2 C21 125.81(18)
C1 N2 C3 112.97(19)
C21 N2 C3 121.21(19)
C22 C21 C28A 120.3(2)
C22 C21 N2 119.9(2)
C28A C21 N2 119.8(2)
N221 C22 C21 124.9(3)
N221 C22 C23 116.1(3)
C21 C22 C23 118.9(2)
C21 C22 N231 110.2(6)
C23 C22 N231 130.9(6)
C22 N221 C222 116.9(5)
C22 N221 C226 119.2(4)
C222 N221 C226 108.2(5)
N221 C222 C223 109.2(5)
N221 C222 H22A 109.8
C223 C222 H22A 109.8
N221 C222 H22B 109.8
C223 C222 H22B 109.8
H22A C222 H22B 108.3
O224 C223 C222 111.4(4)
O224 C223 H22C 109.3
C222 C223 H22C 109.3
O224 C223 H22D 109.3
C222 C223 H22D 109.3
H22C C223 H22D 108
C225 O224 C223 109.5(4)
O224 C225 C226 111.3(4)
O224 C225 H22E 109.4
C226 C225 H22E 109.4
O224 C225 H22F 109.4
C226 C225 H22F 109.4
H22E C225 H22F 108
N221 C226 C225 109.5(4)
N221 C226 H22G 109.8
C225 C226 H22G 109.8
N221 C226 H22H 109.8
C225 C226 H22H 109.8
H22G C226 H22H 108.2
C236 N231 C232 112.1(13)
C236 N231 C22 112.5(9)
C232 N231 C22 110.0(12)
N231 C232 C233 108.5(15)
N231 C232 H23A 110
C233 C232 H23A 110
N231 C232 H23B 110
C233 C232 H23B 110
H23A C232 H23B 108.4
O234 C233 C232 113.1(13)
O234 C233 H23C 109
C232 C233 H23C 109
O234 C233 H23D 109
C232 C233 H23D 109
H23C C233 H23D 107.8
C233 O234 C235 110.9(11)
O234 C235 C236 111.4(10)
O234 C235 H23E 109.3
C236 C235 H23E 109.3
O234 C235 H23F 109.3
C236 C235 H23F 109.3
H23E C235 H23F 108
N231 C236 C235 108.3(11)
N231 C236 H23G 110
C235 C236 H23G 110
N231 C236 H23H 110
C235 C236 H23H 110
H23G C236 H23H 108.4
C24 C23 C22 121.7(2)
C24 C23 H23 119.1
C22 C23 H23 119.1
C23 C24 C24A 120.8(2)
C23 C24 H24 119.6
C24A C24 H24 119.6
C24 C24A C25 121.5(2)
C24 C24A C28A 119.1(2)
C25 C24A C28A 119.4(2)
C26 C25 C24A 120.7(2)
C26 C25 H25 119.7
C24A C25 H25 119.7
C25 C26 C27 120.3(2)
C25 C26 H26 119.9
C27 C26 H26 119.9
C28 C27 C26 120.8(2)
C28 C27 H27 119.6
C26 C27 H27 119.6
C27 C28 C28A 120.6(2)
C27 C28 H28 119.7
C28A C28 H28 119.7
C28 C28A C21 123.0(2)
C28 C28A C24A 118.1(2)
C21 C28A C24A 118.9(2)
N2 C3 C4 101.91(18)
N2 C3 H3A 111.4
C4 C3 H3A 111.4
N2 C3 H3B 111.4
C4 C3 H3B 111.4
H3A C3 H3B 109.3
N5 C4 C3 103.01(18)
N5 C4 H4A 111.2
C3 C4 H4A 111.2
N5 C4 H4B 111.2
C3 C4 H4B 111.2
H4A C4 H4B 109.1
C1 N5 C51 127.53(18)
C1 N5 C4 112.76(19)
C51 N5 C4 118.33(17)
C52 C51 C58A 120.6(2)
C52 C51 N5 119.2(2)
C58A C51 N5 119.8(2)
C51 C52 C53 119.5(2)
C51 C52 N521 119.8(2)
C53 C52 N521 120.6(2)
C52 N521 C526 113.42(19)
C52 N521 C522 113.3(2)
C526 N521 C522 109.3(2)
N521 C522 C523 108.3(2)
N521 C522 H52A 110
C523 C522 H52A 110
N521 C522 H52B 110
C523 C522 H52B 110
H52A C522 H52B 108.4
O524 C523 C522 111.3(3)
O524 C523 H52C 109.4
C522 C523 H52C 109.4
O524 C523 H52D 109.4
C522 C523 H52D 109.4
H52C C523 H52D 108
C525 O524 C523 109.8(2)
O524 C525 C526 112.0(2)
O524 C525 H52G 109.2
C526 C525 H52G 109.2
O524 C525 H52H 109.2
C526 C525 H52H 109.2
H52G C525 H52H 107.9
N521 C526 C525 109.5(2)
N521 C526 H52I 109.8
C525 C526 H52I 109.8
N521 C526 H52J 109.8
C525 C526 H52J 109.8
H52I C526 H52J 108.2
C54 C53 C52 121.6(2)
C54 C53 H53 119.2
C52 C53 H53 119.2
C53 C54 C54A 120.2(2)
C53 C54 H54 119.9
C54A C54 H54 119.9
C54 C54A C55 121.2(2)
C54 C54A C58A 119.7(2)
C55 C54A C58A 119.1(2)
C56 C55 C54A 121.3(3)
C56 C55 H55 119.4
C54A C55 H55 119.4
C55 C56 C57 120.2(2)
C55 C56 H56 119.9
C57 C56 H56 119.9
C58 C57 C56 120.1(3)
C58 C57 H57 119.9
C56 C57 H57 119.9
C57 C58 C58A 121.4(2)
C57 C58 H58 119.3
C58A C58 H58 119.3
C58 C58A C51 123.8(2)
C58 C58A C54A 117.9(2)
C51 C58A C54A 118.2(2)
C12 C11 C101 123(2)
C12 C11 Pd1 65.9(2)
C101 C11 Pd1 123.1(17)
C12 C11 H11 118.6
C101 C11 H11 118.6
Pd1 C11 H11 81.8
C13 C12 C11 117.5(4)
C13 C12 Pd1 68.4(2)
C11 C12 Pd1 76.8(3)
C13 C12 H12 121.3
C11 C12 H12 121.3
Pd1 C12 H12 125
C12' C13 Pd1 69.8(2)
C12 C13 Pd1 72.7(2)
C12 C13 H13A 120
Pd1 C13 H13A 75.5
C12 C13 H13B 120
Pd1 C13 H13B 123.2
H13A C13 H13B 120
C12' C13 H13C 115.8
C12 C13 H13C 88.5
Pd1 C13 H13C 77.4
C12' C13 H13D 124.2
Pd1 C13 H13D 124
H13C C13 H13D 120
C12' C11' C201 127.5(7)
C12' C11' Pd1 66.6(3)
C201 C11' Pd1 125(3)
C12' C11' H11' 116.2
C201 C11' H11' 116.2
Pd1 C11' H11' 78.5
C11' C12' C13 126.0(5)
C11' C12' Pd1 78.4(3)
C13 C12' Pd1 71.1(2)
C11' C12' H12' 117
C13 C12' H12' 117
Pd1 C12' H12' 125.3
C106 C101 C102 118.4(10)
C106 C101 C11 118.8(9)
C102 C101 C11 122.8(9)
C101 C102 C103 120.9(10)
C101 C102 H102 119.6
C103 C102 H102 119.6
C104 C103 C102 121.3(8)
C104 C103 H103 119.3
C102 C103 H103 119.3
C103 C104 C105 119.9(7)
C103 C104 H104 120
C105 C104 H104 120
C104 C105 C106 118.8(8)
C104 C105 H105 120.6
C106 C105 H105 120.6
C101 C106 C105 120.6(8)
C101 C106 H106 119.7
C105 C106 H106 119.7
C206 C201 C202 119.2(10)
C206 C201 C11' 116.4(10)
C202 C201 C11' 123.0(17)
C203 C202 C201 119.7(9)
C203 C202 H202 120.1
C201 C202 H202 120.1
C204 C203 C202 122.2(9)
C204 C203 H203 118.9
C202 C203 H203 118.9
C203 C204 C205 119.0(8)
C203 C204 H204 120.5
C205 C204 H204 120.5
C204 C205 C206 120.0(7)
C204 C205 H205 120
C206 C205 H205 120
C201 C206 C205 119.7(8)
C201 C206 H206 120.1
C205 C206 H206 120.1

loop_
_geom_bond_atom_site_label_1
_geom_bond_atom_site_label_2
_geom_bond_distance
Pd1 C1 2.037(2)
Pd1 C12' 2.093(5)
Pd1 C13 2.110(2)
Pd1 C12 2.166(5)
Pd1 C11' 2.234(4)
Pd1 C11 2.311(4)
Pd1 Cl1 2.3880(6)
C1 N5 1.343(3)
C1 N2 1.352(3)
N2 C21 1.429(3)
N2 C3 1.486(3)
C21 C22 1.390(3)
C21 C28A 1.429(3)
C22 N221 1.378(6)
C22 C23 1.420(4)
C22 N231 1.567(14)
N221 C222 1.459(6)
N221 C226 1.461(6)
C222 C223 1.510(6)
C222 H22A 0.99
C222 H22B 0.99
C223 O224 1.423(6)
C223 H22C 0.99
C223 H22D 0.99
O224 C225 1.418(6)
C225 C226 1.501(6)
C225 H22E 0.99
C225 H22F 0.99
C226 H22G 0.99
C226 H22H 0.99
N231 C236 1.452(13)
N231 C232 1.454(15)
C232 C233 1.508(15)
C232 H23A 0.99
C232 H23B 0.99
C233 O234 1.421(14)
C233 H23C 0.99
C233 H23D 0.99
O234 C235 1.425(14)
C235 C236 1.505(14)
C235 H23E 0.99
C235 H23F 0.99
C236 H23G 0.99
C236 H23H 0.99
C23 C24 1.356(4)
C23 H23 0.95
C24 C24A 1.408(3)
C24 H24 0.95
C24A C25 1.418(3)
C24A C28A 1.430(3)
C25 C26 1.354(4)
C25 H25 0.95
C26 C27 1.410(3)
C26 H26 0.95
C27 C28 1.371(3)
C27 H27 0.95
C28 C28A 1.415(3)
C28 H28 0.95
C3 C4 1.515(4)
C3 H3A 0.99
C3 H3B 0.99
C4 N5 1.481(3)
C4 H4A 0.99
C4 H4B 0.99
N5 C51 1.431(3)
C51 C52 1.377(3)
C51 C58A 1.428(3)
C52 C53 1.415(3)
C52 N521 1.431(3)
N521 C526 1.459(3)
N521 C522 1.462(3)
C522 C523 1.511(4)
C522 H52A 0.99
C522 H52B 0.99
C523 O524 1.431(4)
C523 H52C 0.99
C523 H52D 0.99
O524 C525 1.417(4)
C525 C526 1.503(4)
C525 H52G 0.99
C525 H52H 0.99
C526 H52I 0.99
C526 H52J 0.99
C53 C54 1.355(4)
C53 H53 0.95
C54 C54A 1.411(4)
C54 H54 0.95
C54A C55 1.421(4)
C54A C58A 1.430(3)
C55 C56 1.354(4)
C55 H55 0.95
C56 C57 1.415(4)
C56 H56 0.95
C57 C58 1.372(3)
C57 H57 0.95
C58 C58A 1.416(3)
C58 H58 0.95
C11 C12 1.438(7)
C11 C101 1.475(13)
C11 H11 0.95
C12 C13 1.422(6)
C12 H12 0.95
C13 C12' 1.404(6)
C13 H13A 0.95
C13 H13B 0.95
C13 H13C 0.95
C13 H13D 0.95
C11' C12' 1.308(7)
C11' C201 1.48(2)
C11' H11' 0.95
C12' H12' 0.95
C101 C106 1.384(11)
C101 C102 1.385(11)
C102 C103 1.387(11)
C102 H102 0.95
C103 C104 1.341(13)
C103 H103 0.95
C104 C105 1.403(10)
C104 H104 0.95
C105 C106 1.414(8)
C105 H105 0.95
C106 H106 0.95
C201 C206 1.390(12)
C201 C202 1.394(11)
C202 C203 1.378(9)
C202 H202 0.95
C203 C204 1.356(11)
C203 H203 0.95
C204 C205 1.395(12)
C204 H204 0.95
C205 C206 1.405(10)
C205 H205 0.95
C206 H206 0.95
